data_4347672
loop_
_publ_author_name
'Stelzer, Adrian C.'
'Hrob\'arik, Peter'
'Braun, Thomas'
'Kaupp, Martin'
'Braun-Cula, Beatrice'

_publ_section_title
;
 Completing the Heterocubane Family [Cp*AlE]4 (E = O, S, Se, and Te) by
 Selective Oxygenation and Sulfuration of [Cp*Al]4: Density Functional
 Theory Calculations of [Cp*AlE]4 and Reactivity of [Cp*AlO]4 toward
 Hydrolysis.
;
_journal_issue 10
_journal_name_full 'Inorganic chemistry'
_journal_page_first 4915
_journal_page_last 4923
_journal_paper_doi 10.1021/acs.inorgchem.6b00462
_journal_volume 55
_journal_year 2016
_chemical_formula_moiety 'C100 H222 Al8 O50 Si8, 2(H2 O)'
_chemical_formula_sum 'C100 H226 Al8 O52 Si8'
_chemical_formula_weight 2701.35
_space_group_crystal_system monoclinic
_space_group_IT_number 14
_space_group_name_Hall '-P 2yn'
_space_group_name_H-M_alt 'P 1 21/n 1'
_atom_sites_solution_hydrogens mixed
_audit_creation_method SHELXL-2013
_cell_angle_alpha 90
_cell_angle_beta 100.622(4)
_cell_angle_gamma 90
_cell_formula_units_Z 2
_cell_length_a 13.8417(17)
_cell_length_b 26.294(3)
_cell_length_c 21.221(3)
_cell_measurement_reflns_used 9613
_cell_measurement_temperature 100(2)
_cell_measurement_theta_max 27.38
_cell_measurement_theta_min 2.48
_cell_volume 7591.1(17)
_computing_cell_refinement 'Bruker SAINT'
_computing_data_collection 'Bruker D8 VENTURE'
_computing_data_reduction 'Bruker SAINT'
_computing_structure_refinement 'SHELXL-2013 (Sheldrick, 2013)'
_computing_structure_solution 'SHELXS-2013 (Sheldrick 2008)'
_diffrn_ambient_temperature 100(2)
_diffrn_measured_fraction_theta_full 0.999
_diffrn_measured_fraction_theta_max 0.978
_diffrn_measurement_device_type 'Bruker D8 VENTURE'
_diffrn_measurement_method '\f and \w scans'
_diffrn_radiation_type MoK\a
_diffrn_radiation_wavelength 0.71073
_diffrn_reflns_av_R_equivalents 0.1295
_diffrn_reflns_av_unetI/netI 0.0715
_diffrn_reflns_Laue_measured_fraction_full 0.999
_diffrn_reflns_Laue_measured_fraction_max 0.978
_diffrn_reflns_limit_h_max 18
_diffrn_reflns_limit_h_min -18
_diffrn_reflns_limit_k_max 35
_diffrn_reflns_limit_k_min -35
_diffrn_reflns_limit_l_max 28
_diffrn_reflns_limit_l_min -28
_diffrn_reflns_number 218855
_diffrn_reflns_point_group_measured_fraction_full 0.999
_diffrn_reflns_point_group_measured_fraction_max 0.978
_diffrn_reflns_theta_full 25.242
_diffrn_reflns_theta_max 28.425
_diffrn_reflns_theta_min 2.248
_exptl_absorpt_coefficient_mu 0.192
_exptl_absorpt_correction_T_max 0.977
_exptl_absorpt_correction_T_min 0.946
_exptl_absorpt_correction_type multi-scan
_exptl_absorpt_process_details SADABS
_exptl_crystal_colour colorless
_exptl_crystal_density_diffrn 1.182
_exptl_crystal_description fragment
_exptl_crystal_F_000 2916
_exptl_crystal_size_max 0.320
_exptl_crystal_size_mid 0.240
_exptl_crystal_size_min 0.120
_refine_diff_density_max 4.567
_refine_diff_density_min -2.334
_refine_diff_density_rms 0.161
_refine_ls_extinction_method none
_refine_ls_goodness_of_fit_ref 0.993
_refine_ls_hydrogen_treatment mixed
_refine_ls_matrix_type full
_refine_ls_number_parameters 817
_refine_ls_number_reflns 18696
_refine_ls_number_restraints 18
_refine_ls_restrained_S_all 0.996
_refine_ls_R_factor_all 0.1550
_refine_ls_R_factor_gt 0.1044
_refine_ls_shift/su_max 0.001
_refine_ls_shift/su_mean 0.000
_refine_ls_structure_factor_coef Fsqd
_refine_ls_weighting_details 'w=1/[\s^2^(Fo^2^)+(0.1898P)^2^+38.4654P] where P=(Fo^2^+2Fc^2^)/3'
_refine_ls_weighting_scheme calc
_refine_ls_wR_factor_gt 0.2753
_refine_ls_wR_factor_ref 0.3272
_reflns_Friedel_coverage 0.000
_reflns_number_gt 12263
_reflns_number_total 18696
_reflns_threshold_expression 'I > 2\s(I)'
_cod_data_source_file ic6b00462_si_001.cif
_cod_data_source_block complex8
_cod_original_sg_symbol_H-M 'P 21/n'
_cod_database_code 4347672
_shelx_space_group_comment
;
The symmetry employed for this shelxl refinement is uniquely defined
by the following loop, which should always be used as a source of
symmetry information in preference to the above space-group names.
They are only intended as comments.
;
_shelx_estimated_absorpt_t_min 0.941
_shelx_estimated_absorpt_t_max 0.977
_shelxl_version_number 2013-4

loop_
_space_group_symop_operation_xyz
'x, y, z'
'-x+1/2, y+1/2, -z+1/2'
'-x, -y, -z'
'x-1/2, -y-1/2, z-1/2'

loop_
_atom_site_label
_atom_site_type_symbol
_atom_site_fract_x
_atom_site_fract_y
_atom_site_fract_z
_atom_site_U_iso_or_equiv
_atom_site_adp_type
_atom_site_occupancy
_atom_site_site_symmetry_order
_atom_site_calc_flag
_atom_site_refinement_flags_posn
_atom_site_refinement_flags_adp
_atom_site_refinement_flags_occupancy
_atom_site_disorder_assembly
_atom_site_disorder_group
Si1 Si 0.76026(9) 0.33664(4) 0.45066(6) 0.0170(3) Uani 1 1 d . . . . .
Si2 Si 0.42998(14) 0.25091(7) 0.50829(7) 0.0455(5) Uani 1 1 d . . . . .
Si3 Si 0.65624(10) 0.53116(5) 0.20298(6) 0.0200(3) Uani 1 1 d . . . . .
Si4 Si 0.33993(9) 0.43937(5) 0.25922(6) 0.0197(3) Uani 1 1 d . . . . .
Al1 Al 0.53624(10) 0.34616(5) 0.47351(6) 0.0152(3) Uani 1 1 d . . . . .
Al2 Al 0.51648(9) 0.46469(4) 0.44479(6) 0.0136(3) Uani 1 1 d . . . . .
Al3 Al 0.51887(10) 0.51446(5) 0.30902(6) 0.0154(3) Uani 1 1 d . . . . .
Al4 Al 0.58273(9) 0.43462(4) 0.58209(6) 0.0144(3) Uani 1 1 d . . . . .
O1 O 0.6488(2) 0.32955(11) 0.45716(15) 0.0188(6) Uani 1 1 d . . . . .
O2 O 0.4566(2) 0.29509(11) 0.46423(14) 0.0181(6) Uani 1 1 d . . . . .
O3 O 0.4772(3) 0.26720(11) 0.58148(15) 0.0223(7) Uani 1 1 d . . . . .
O4 O 0.3239(4) 0.22829(19) 0.4914(3) 0.0592(13) Uani 1 1 d . . . . .
C5 C 0.2271(6) 0.2598(3) 0.4783(4) 0.0564(18) Uiso 1 1 d . . . . .
C6 C 0.2123(5) 0.2702(3) 0.4087(3) 0.0470(15) Uiso 1 1 d . . . . .
H6A H 0.1483 0.2866 0.3948 0.071 Uiso 1 1 calc R U . . .
H6B H 0.2141 0.2381 0.3854 0.071 Uiso 1 1 calc R U . . .
H6C H 0.2645 0.2927 0.3997 0.071 Uiso 1 1 calc R U . . .
C7 C 0.1603(6) 0.2194(3) 0.4953(4) 0.066(2) Uiso 1 1 d . . . . .
H7A H 0.1703 0.2158 0.5420 0.099 Uiso 1 1 calc R U . . .
H7B H 0.1748 0.1870 0.4762 0.099 Uiso 1 1 calc R U . . .
H7C H 0.0918 0.2289 0.4788 0.099 Uiso 1 1 calc R U . . .
C8 C 0.2346(8) 0.3026(4) 0.5153(5) 0.082(3) Uiso 1 1 d . . . . .
H8A H 0.2725 0.3284 0.4970 0.123 Uiso 1 1 calc R U . . .
H8B H 0.2679 0.2944 0.5589 0.123 Uiso 1 1 calc R U . . .
H8C H 0.1687 0.3158 0.5164 0.123 Uiso 1 1 calc R U . . .
O5 O 0.5028(4) 0.19723(19) 0.4980(3) 0.0587(13) Uani 1 1 d . . . . .
O6 O 0.4783(2) 0.39706(11) 0.42403(14) 0.0179(6) Uani 1 1 d . . . . .
O7 O 0.5781(2) 0.47660(11) 0.37562(14) 0.0171(6) Uani 1 1 d . . . . .
O8 O 0.6045(2) 0.53005(11) 0.26393(15) 0.0199(6) Uani 1 1 d . . . . .
O9 O 0.5817(3) 0.54363(13) 0.13556(16) 0.0267(7) Uani 1 1 d . . . . .
O10 O 0.7446(3) 0.57244(13) 0.21031(16) 0.0273(7) Uani 1 1 d . . . . .
O11 O 0.6969(3) 0.47360(13) 0.19526(16) 0.0280(8) Uani 1 1 d . . . . .
O12 O 0.4205(2) 0.48283(12) 0.26373(14) 0.0204(6) Uani 1 1 d . . . . .
O13 O 0.2647(2) 0.45701(12) 0.30630(16) 0.0231(7) Uani 1 1 d . . . . .
O14 O 0.2819(3) 0.42820(13) 0.18695(16) 0.0286(8) Uani 1 1 d . . . . .
O15 O 0.3864(2) 0.38525(12) 0.28936(14) 0.0217(7) Uani 1 1 d . . . . .
O17 O 0.5361(2) 0.53636(10) 0.47409(13) 0.0136(6) Uani 1 1 d . . . . .
O18 O 0.6226(2) 0.44053(11) 0.50279(13) 0.0162(6) Uani 1 1 d . . . . .
O16 O 0.4848(2) 0.57052(11) 0.34772(14) 0.0163(6) Uani 1 1 d . . . . .
O19 O 0.5440(2) 0.36793(11) 0.55471(14) 0.0169(6) Uani 1 1 d . . . . .
O20 O 0.7043(2) 0.41860(11) 0.63066(15) 0.0193(6) Uani 1 1 d . . . . .
O21 O 0.6597(3) 0.37282(15) 0.70975(19) 0.0386(9) Uani 1 1 d . . . . .
O22 O 0.4033(2) 0.49547(11) 0.40272(14) 0.0162(6) Uani 1 1 d . . . . .
O23 O 0.7863(2) 0.39612(11) 0.47036(15) 0.0192(6) Uani 1 1 d . . . . .
O24 O 0.7764(2) 0.33133(11) 0.37627(15) 0.0214(7) Uani 1 1 d . . . . .
O25 O 0.8363(2) 0.29690(12) 0.49224(16) 0.0237(7) Uani 1 1 d . . . . .
O26 O 0.7020(3) 0.42464(15) 0.31865(19) 0.0401(10) Uani 1 1 d . . . . .
H26D H 0.7303 0.4014 0.3292 0.08(3) Uiso 1 1 d R . . . .
H26E H 0.7014 0.4317 0.2831 0.040(19) Uiso 1 1 d R . . . .
C1 C 0.4835(4) 0.2428(2) 0.6427(2) 0.0308(11) Uani 1 1 d D . . . .
C2 C 0.4192(5) 0.1963(2) 0.6398(3) 0.0389(13) Uani 1 1 d . . . . .
H2A H 0.3501 0.2064 0.6275 0.058 Uiso 1 1 calc R U . . .
H2B H 0.4295 0.1799 0.6820 0.058 Uiso 1 1 calc R U . . .
H2C H 0.4360 0.1725 0.6080 0.058 Uiso 1 1 calc R U . . .
C3A C 0.4285(13) 0.2847(6) 0.6769(7) 0.0358(14) Uani 0.402(10) 1 d D . P A 1
H3A1 H 0.4594 0.3179 0.6736 0.054 Uiso 0.402(10) 1 calc R U P A 1
H3A2 H 0.4329 0.2758 0.7221 0.054 Uiso 0.402(10) 1 calc R U P A 1
H3A3 H 0.3593 0.2862 0.6559 0.054 Uiso 0.402(10) 1 calc R U P A 1
C4A C 0.5864(9) 0.2432(6) 0.6832(6) 0.0358(14) Uani 0.402(10) 1 d D . P A 1
H4A1 H 0.6331 0.2292 0.6582 0.054 Uiso 0.402(10) 1 calc R U P A 1
H4A2 H 0.5873 0.2223 0.7216 0.054 Uiso 0.402(10) 1 calc R U P A 1
H4A3 H 0.6051 0.2781 0.6960 0.054 Uiso 0.402(10) 1 calc R U P A 1
C3B C 0.4705(9) 0.2799(4) 0.6921(4) 0.0358(14) Uani 0.598(10) 1 d D . P A 2
H3B1 H 0.5207 0.3064 0.6946 0.054 Uiso 0.598(10) 1 calc R U P A 2
H3B2 H 0.4769 0.2627 0.7336 0.054 Uiso 0.598(10) 1 calc R U P A 2
H3B3 H 0.4051 0.2953 0.6810 0.054 Uiso 0.598(10) 1 calc R U P A 2
C4B C 0.5901(7) 0.2212(4) 0.6555(4) 0.0358(14) Uani 0.598(10) 1 d D . P A 2
H4B1 H 0.5981 0.1977 0.6210 0.054 Uiso 0.598(10) 1 calc R U P A 2
H4B2 H 0.6022 0.2030 0.6966 0.054 Uiso 0.598(10) 1 calc R U P A 2
H4B3 H 0.6372 0.2492 0.6571 0.054 Uiso 0.598(10) 1 calc R U P A 2
C9 C 0.4786(7) 0.1602(3) 0.4522(3) 0.066(2) Uani 1 1 d . . . . .
C10 C 0.4268(5) 0.1159(2) 0.4752(4) 0.0478(16) Uani 1 1 d . . . . .
H10A H 0.4552 0.1089 0.5201 0.072 Uiso 1 1 calc R U . . .
H10B H 0.4344 0.0860 0.4490 0.072 Uiso 1 1 calc R U . . .
H10C H 0.3568 0.1239 0.4714 0.072 Uiso 1 1 calc R U . . .
C11 C 0.4345(7) 0.1769(3) 0.3855(3) 0.061(2) Uani 1 1 d . . . . .
H11A H 0.3634 0.1812 0.3820 0.091 Uiso 1 1 calc R U . . .
H11B H 0.4475 0.1512 0.3547 0.091 Uiso 1 1 calc R U . . .
H11C H 0.4639 0.2094 0.3762 0.091 Uiso 1 1 calc R U . . .
C12 C 0.5888(7) 0.1364(3) 0.4492(5) 0.072(2) Uani 1 1 d . . . . .
H12A H 0.6291 0.1625 0.4335 0.108 Uiso 1 1 calc R U . . .
H12B H 0.5816 0.1072 0.4200 0.108 Uiso 1 1 calc R U . . .
H12C H 0.6207 0.1255 0.4921 0.108 Uiso 1 1 calc R U . . .
C13 C 0.5403(4) 0.59124(19) 0.1088(2) 0.0299(11) Uani 1 1 d . . . . .
C14 C 0.4574(5) 0.5760(2) 0.0546(3) 0.0497(17) Uani 1 1 d . . . . .
H14A H 0.4833 0.5535 0.0248 0.075 Uiso 1 1 calc R U . . .
H14B H 0.4293 0.6065 0.0318 0.075 Uiso 1 1 calc R U . . .
H14C H 0.4063 0.5581 0.0723 0.075 Uiso 1 1 calc R U . . .
C15 C 0.6185(5) 0.6202(2) 0.0820(3) 0.0425(14) Uani 1 1 d . . . . .
H15A H 0.6733 0.6284 0.1168 0.064 Uiso 1 1 calc R U . . .
H15B H 0.5903 0.6518 0.0620 0.064 Uiso 1 1 calc R U . . .
H15C H 0.6423 0.5993 0.0498 0.064 Uiso 1 1 calc R U . . .
C16 C 0.5027(5) 0.6218(2) 0.1594(3) 0.0418(14) Uani 1 1 d . . . . .
H16A H 0.4554 0.6013 0.1776 0.063 Uiso 1 1 calc R U . . .
H16B H 0.4703 0.6526 0.1400 0.063 Uiso 1 1 calc R U . . .
H16C H 0.5578 0.6312 0.1933 0.063 Uiso 1 1 calc R U . . .
C17 C 0.8118(4) 0.5909(2) 0.2665(3) 0.0311(11) Uani 1 1 d . . . . .
C18 C 0.8992(5) 0.6115(3) 0.2418(4) 0.0572(19) Uani 1 1 d . . . . .
H18A H 0.9312 0.5838 0.2225 0.086 Uiso 1 1 calc R U . . .
H18B H 0.9458 0.6264 0.2773 0.086 Uiso 1 1 calc R U . . .
H18C H 0.8773 0.6377 0.2094 0.086 Uiso 1 1 calc R U . . .
C19 C 0.7590(5) 0.6329(2) 0.2959(3) 0.0468(15) Uani 1 1 d . . . . .
H19A H 0.7334 0.6580 0.2629 0.070 Uiso 1 1 calc R U . . .
H19B H 0.8051 0.6495 0.3304 0.070 Uiso 1 1 calc R U . . .
H19C H 0.7044 0.6183 0.3135 0.070 Uiso 1 1 calc R U . . .
C20 C 0.8422(5) 0.5483(2) 0.3140(3) 0.0447(15) Uani 1 1 d . . . . .
H20A H 0.7839 0.5343 0.3278 0.067 Uiso 1 1 calc R U . . .
H20B H 0.8877 0.5615 0.3513 0.067 Uiso 1 1 calc R U . . .
H20C H 0.8747 0.5214 0.2935 0.067 Uiso 1 1 calc R U . . .
C21 C 0.7513(4) 0.4517(2) 0.1493(3) 0.0335(12) Uani 1 1 d . . . . .
C22 C 0.7528(7) 0.4867(3) 0.0923(3) 0.061(2) Uani 1 1 d . . . . .
H22A H 0.6853 0.4953 0.0722 0.091 Uiso 1 1 calc R U . . .
H22B H 0.7855 0.4695 0.0611 0.091 Uiso 1 1 calc R U . . .
H22C H 0.7887 0.5179 0.1071 0.091 Uiso 1 1 calc R U . . .
C23 C 0.8545(5) 0.4410(2) 0.1844(3) 0.0440(14) Uani 1 1 d . . . . .
H23A H 0.8849 0.4727 0.2025 0.066 Uiso 1 1 calc R U . . .
H23B H 0.8934 0.4268 0.1543 0.066 Uiso 1 1 calc R U . . .
H23C H 0.8523 0.4166 0.2189 0.066 Uiso 1 1 calc R U . . .
C24 C 0.6984(5) 0.4021(2) 0.1265(3) 0.0453(15) Uani 1 1 d . . . . .
H24A H 0.6973 0.3798 0.1634 0.068 Uiso 1 1 calc R U . . .
H24B H 0.7332 0.3850 0.0962 0.068 Uiso 1 1 calc R U . . .
H24C H 0.6309 0.4096 0.1053 0.068 Uiso 1 1 calc R U . . .
C25 C 0.1776(4) 0.43498(19) 0.3236(3) 0.0273(10) Uani 1 1 d . . . . .
C26 C 0.1402(5) 0.3893(3) 0.2809(3) 0.0473(16) Uani 1 1 d . . . . .
H26A H 0.1281 0.3998 0.2358 0.071 Uiso 1 1 calc R U . . .
H26B H 0.0790 0.3767 0.2922 0.071 Uiso 1 1 calc R U . . .
H26C H 0.1898 0.3622 0.2875 0.071 Uiso 1 1 calc R U . . .
C27 C 0.1016(4) 0.4769(3) 0.3159(4) 0.0520(18) Uani 1 1 d . . . . .
H27A H 0.1262 0.5053 0.3444 0.078 Uiso 1 1 calc R U . . .
H27B H 0.0406 0.4639 0.3270 0.078 Uiso 1 1 calc R U . . .
H27C H 0.0889 0.4888 0.2714 0.078 Uiso 1 1 calc R U . . .
C28 C 0.2047(4) 0.4177(3) 0.3927(3) 0.0439(15) Uani 1 1 d . . . . .
H28A H 0.2588 0.3931 0.3968 0.066 Uiso 1 1 calc R U . . .
H28B H 0.1476 0.4016 0.4057 0.066 Uiso 1 1 calc R U . . .
H28C H 0.2253 0.4471 0.4203 0.066 Uiso 1 1 calc R U . . .
C29 C 0.2487(5) 0.4601(2) 0.1319(3) 0.0436(16) Uani 1 1 d D . . . .
C30A C 0.3074(10) 0.4502(5) 0.0816(5) 0.0523(19) Uani 0.616(13) 1 d D . P B 1
H30A H 0.3772 0.4558 0.0992 0.078 Uiso 0.616(13) 1 calc R U P B 1
H30B H 0.2865 0.4734 0.0455 0.078 Uiso 0.616(13) 1 calc R U P B 1
H30C H 0.2974 0.4150 0.0669 0.078 Uiso 0.616(13) 1 calc R U P B 1
C31A C 0.1384(8) 0.4459(5) 0.1114(5) 0.0523(19) Uani 0.616(13) 1 d D . P B 1
H31A H 0.1323 0.4092 0.1037 0.078 Uiso 0.616(13) 1 calc R U P B 1
H31B H 0.1104 0.4643 0.0721 0.078 Uiso 0.616(13) 1 calc R U P B 1
H31C H 0.1029 0.4553 0.1456 0.078 Uiso 0.616(13) 1 calc R U P B 1
C30B C 0.3395(13) 0.4587(8) 0.0978(8) 0.0523(19) Uani 0.384(13) 1 d D . P B 2
H30D H 0.3962 0.4741 0.1258 0.078 Uiso 0.384(13) 1 calc R U P B 2
H30E H 0.3246 0.4778 0.0575 0.078 Uiso 0.384(13) 1 calc R U P B 2
H30F H 0.3547 0.4233 0.0887 0.078 Uiso 0.384(13) 1 calc R U P B 2
C31B C 0.1689(16) 0.4320(7) 0.0872(8) 0.0523(19) Uani 0.384(13) 1 d D . P B 2
H31D H 0.1925 0.3979 0.0788 0.078 Uiso 0.384(13) 1 calc R U P B 2
H31E H 0.1520 0.4507 0.0467 0.078 Uiso 0.384(13) 1 calc R U P B 2
H31F H 0.1106 0.4290 0.1070 0.078 Uiso 0.384(13) 1 calc R U P B 2
C32 C 0.2450(6) 0.5152(2) 0.1502(3) 0.0546(18) Uani 1 1 d . . . . .
H32A H 0.1984 0.5196 0.1793 0.082 Uiso 1 1 calc R U . . .
H32B H 0.2238 0.5357 0.1116 0.082 Uiso 1 1 calc R U . . .
H32C H 0.3105 0.5262 0.1716 0.082 Uiso 1 1 calc R U . . .
C33 C 0.4251(4) 0.34325(18) 0.2563(2) 0.0240(10) Uani 1 1 d . . . . .
C34 C 0.4912(4) 0.31324(19) 0.3076(3) 0.0316(11) Uani 1 1 d . . . . .
H34A H 0.5467 0.3345 0.3273 0.047 Uiso 1 1 calc R U . . .
H34B H 0.5158 0.2832 0.2883 0.047 Uiso 1 1 calc R U . . .
H34C H 0.4539 0.3025 0.3403 0.047 Uiso 1 1 calc R U . . .
C35 C 0.3380(4) 0.3108(2) 0.2248(3) 0.0328(11) Uani 1 1 d . . . . .
H35A H 0.2995 0.3007 0.2571 0.049 Uiso 1 1 calc R U . . .
H35B H 0.3621 0.2804 0.2059 0.049 Uiso 1 1 calc R U . . .
H35C H 0.2964 0.3306 0.1912 0.049 Uiso 1 1 calc R U . . .
C36 C 0.4831(4) 0.3632(2) 0.2078(3) 0.0339(12) Uani 1 1 d . . . . .
H36A H 0.4393 0.3821 0.1744 0.051 Uiso 1 1 calc R U . . .
H36B H 0.5124 0.3346 0.1884 0.051 Uiso 1 1 calc R U . . .
H36C H 0.5354 0.3858 0.2293 0.051 Uiso 1 1 calc R U . . .
C37 C 0.7223(4) 0.39331(18) 0.6844(2) 0.0257(10) Uani 1 1 d . . . . .
C38 C 0.8254(5) 0.3893(3) 0.7170(4) 0.0540(17) Uani 1 1 d . . . . .
H38A H 0.8366 0.4118 0.7545 0.081 Uiso 1 1 calc R U . . .
H38B H 0.8687 0.3993 0.6875 0.081 Uiso 1 1 calc R U . . .
H38C H 0.8397 0.3541 0.7310 0.081 Uiso 1 1 calc R U . . .
C39 C 0.8759(4) 0.42542(18) 0.4798(2) 0.0257(10) Uani 1 1 d D . . . .
C40 C 0.8425(5) 0.4799(2) 0.4717(5) 0.067(3) Uani 1 1 d . . . . .
H40A H 0.8122 0.4860 0.4268 0.100 Uiso 1 1 calc R U . . .
H40B H 0.8993 0.5025 0.4836 0.100 Uiso 1 1 calc R U . . .
H40C H 0.7945 0.4868 0.4992 0.100 Uiso 1 1 calc R U . . .
C41A C 0.9618(19) 0.3969(14) 0.462(3) 0.045(11) Uani 0.23(4) 1 d D . P C 1
H41A H 0.9722 0.3651 0.4861 0.067 Uiso 0.23(4) 1 calc R U P C 1
H41B H 1.0212 0.4179 0.4714 0.067 Uiso 0.23(4) 1 calc R U P C 1
H41C H 0.9477 0.3891 0.4157 0.067 Uiso 0.23(4) 1 calc R U P C 1
C42A C 0.906(3) 0.4364(15) 0.5513(9) 0.035(8) Uani 0.23(4) 1 d D . P C 1
H42A H 0.8504 0.4506 0.5677 0.052 Uiso 0.23(4) 1 calc R U P C 1
H42B H 0.9606 0.4610 0.5579 0.052 Uiso 0.23(4) 1 calc R U P C 1
H42C H 0.9278 0.4048 0.5741 0.052 Uiso 0.23(4) 1 calc R U P C 1
C41B C 0.9336(12) 0.4145(6) 0.4272(9) 0.059(5) Uani 0.77(4) 1 d D . P C 2
H41D H 0.9513 0.3783 0.4281 0.088 Uiso 0.77(4) 1 calc R U P C 2
H41E H 0.9936 0.4351 0.4340 0.088 Uiso 0.77(4) 1 calc R U P C 2
H41F H 0.8934 0.4228 0.3855 0.088 Uiso 0.77(4) 1 calc R U P C 2
C42B C 0.9316(12) 0.4145(8) 0.5463(6) 0.066(5) Uani 0.77(4) 1 d D . P C 2
H42D H 0.8857 0.4134 0.5763 0.099 Uiso 0.77(4) 1 calc R U P C 2
H42E H 0.9802 0.4415 0.5593 0.099 Uiso 0.77(4) 1 calc R U P C 2
H42F H 0.9653 0.3817 0.5466 0.099 Uiso 0.77(4) 1 calc R U P C 2
C43 C 0.7954(4) 0.28596(17) 0.3414(2) 0.0252(10) Uani 1 1 d . . . . .
C44 C 0.7634(4) 0.2996(2) 0.2704(2) 0.0332(12) Uani 1 1 d . . . . .
H44A H 0.6922 0.3051 0.2610 0.050 Uiso 1 1 calc R U . . .
H44B H 0.7804 0.2717 0.2439 0.050 Uiso 1 1 calc R U . . .
H44C H 0.7971 0.3307 0.2610 0.050 Uiso 1 1 calc R U . . .
C45 C 0.9045(4) 0.2741(2) 0.3574(3) 0.0349(12) Uani 1 1 d . . . . .
H45A H 0.9418 0.3029 0.3450 0.052 Uiso 1 1 calc R U . . .
H45B H 0.9183 0.2437 0.3339 0.052 Uiso 1 1 calc R U . . .
H45C H 0.9237 0.2681 0.4035 0.052 Uiso 1 1 calc R U . . .
C46 C 0.7343(4) 0.24130(18) 0.3581(3) 0.0319(11) Uani 1 1 d . . . . .
H46A H 0.7550 0.2326 0.4035 0.048 Uiso 1 1 calc R U . . .
H46B H 0.7441 0.2119 0.3316 0.048 Uiso 1 1 calc R U . . .
H46C H 0.6646 0.2507 0.3499 0.048 Uiso 1 1 calc R U . . .
C47 C 0.8382(4) 0.27076(19) 0.5524(2) 0.0286(11) Uani 1 1 d . . . . .
C48 C 0.7903(6) 0.3020(3) 0.5966(3) 0.0480(17) Uani 1 1 d . . . . .
H48A H 0.8190 0.3362 0.6002 0.072 Uiso 1 1 calc R U . . .
H48B H 0.8008 0.2860 0.6390 0.072 Uiso 1 1 calc R U . . .
H48C H 0.7196 0.3044 0.5797 0.072 Uiso 1 1 calc R U . . .
C49A C 0.9477(18) 0.2855(16) 0.5958(14) 0.035(9) Uani 0.25(4) 1 d . . P D 1
H49A H 0.9983 0.2819 0.5693 0.052 Uiso 0.25(4) 1 calc R U P D 1
H49B H 0.9626 0.2625 0.6327 0.052 Uiso 0.25(4) 1 calc R U P D 1
H49C H 0.9467 0.3206 0.6109 0.052 Uiso 0.25(4) 1 calc R U P D 1
C49B C 0.9417(8) 0.2560(7) 0.5752(6) 0.046(4) Uani 0.75(4) 1 d . . P D 2
H49D H 0.9675 0.2397 0.5402 0.070 Uiso 0.75(4) 1 calc R U P D 2
H49E H 0.9455 0.2322 0.6111 0.070 Uiso 0.75(4) 1 calc R U P D 2
H49F H 0.9807 0.2864 0.5895 0.070 Uiso 0.75(4) 1 calc R U P D 2
C50 C 0.7799(9) 0.2217(3) 0.5378(4) 0.080(3) Uani 1 1 d . . . . .
H50A H 0.8053 0.2025 0.5048 0.120 Uiso 1 1 calc R U . . .
H50B H 0.7104 0.2298 0.5224 0.120 Uiso 1 1 calc R U . . .
H50C H 0.7863 0.2011 0.5769 0.120 Uiso 1 1 calc R U . . .

loop_
_atom_site_aniso_label
_atom_site_aniso_U_11
_atom_site_aniso_U_22
_atom_site_aniso_U_33
_atom_site_aniso_U_23
_atom_site_aniso_U_13
_atom_site_aniso_U_12
Si1 0.0199(6) 0.0114(5) 0.0214(6) 0.0015(4) 0.0085(5) 0.0024(4)
Si2 0.0558(11) 0.0459(10) 0.0289(8) 0.0166(7) -0.0079(7) -0.0369(8)
Si3 0.0273(7) 0.0150(6) 0.0199(6) 0.0032(4) 0.0096(5) 0.0030(5)
Si4 0.0246(6) 0.0147(6) 0.0189(6) -0.0010(4) 0.0014(5) -0.0032(5)
Al1 0.0198(6) 0.0086(5) 0.0182(6) 0.0001(4) 0.0062(5) 0.0000(5)
Al2 0.0182(6) 0.0075(5) 0.0157(6) 0.0003(4) 0.0049(5) 0.0004(4)
Al3 0.0204(7) 0.0104(6) 0.0161(6) 0.0009(4) 0.0050(5) -0.0004(5)
Al4 0.0174(6) 0.0096(6) 0.0166(6) 0.0005(4) 0.0039(5) 0.0012(4)
O1 0.0212(16) 0.0107(14) 0.0254(15) -0.0028(11) 0.0071(12) 0.0009(11)
O2 0.0244(16) 0.0094(13) 0.0220(15) 0.0002(11) 0.0081(12) -0.0020(12)
O3 0.0338(18) 0.0107(14) 0.0241(16) 0.0031(12) 0.0097(13) -0.0014(13)
O4 0.060(3) 0.045(3) 0.071(3) 0.005(2) 0.010(3) -0.012(2)
O5 0.073(3) 0.040(3) 0.062(3) 0.003(2) 0.010(3) -0.008(2)
O6 0.0248(16) 0.0091(13) 0.0204(14) -0.0010(11) 0.0054(12) -0.0001(11)
O7 0.0215(16) 0.0116(14) 0.0190(14) 0.0016(11) 0.0062(12) 0.0027(11)
O8 0.0252(17) 0.0138(14) 0.0221(15) 0.0001(11) 0.0081(12) 0.0013(12)
O9 0.036(2) 0.0184(16) 0.0250(16) 0.0039(13) 0.0045(14) 0.0018(14)
O10 0.0275(18) 0.0282(18) 0.0266(17) 0.0070(14) 0.0061(14) -0.0025(14)
O11 0.044(2) 0.0196(16) 0.0247(16) 0.0038(13) 0.0168(15) 0.0125(15)
O12 0.0257(17) 0.0149(14) 0.0202(15) -0.0013(12) 0.0030(12) -0.0039(12)
O13 0.0231(17) 0.0169(15) 0.0286(17) -0.0025(12) 0.0030(13) -0.0027(12)
O14 0.038(2) 0.0222(17) 0.0220(16) 0.0021(13) -0.0037(14) -0.0064(15)
O15 0.0313(18) 0.0151(15) 0.0191(15) -0.0046(12) 0.0052(13) -0.0006(13)
O17 0.0155(14) 0.0090(13) 0.0164(13) 0.0010(10) 0.0033(11) 0.0004(10)
O18 0.0211(15) 0.0124(13) 0.0168(14) 0.0029(11) 0.0078(11) 0.0016(11)
O16 0.0216(15) 0.0105(13) 0.0179(14) 0.0000(11) 0.0065(12) -0.0017(11)
O19 0.0232(16) 0.0113(13) 0.0172(14) 0.0002(11) 0.0064(12) 0.0008(11)
O20 0.0197(15) 0.0149(14) 0.0223(15) 0.0016(12) 0.0015(12) 0.0033(12)
O21 0.046(2) 0.036(2) 0.037(2) 0.0198(17) 0.0154(18) 0.0145(18)
O22 0.0197(15) 0.0101(13) 0.0183(14) 0.0016(11) 0.0027(11) 0.0014(11)
O23 0.0192(15) 0.0128(14) 0.0278(16) -0.0006(12) 0.0098(12) -0.0003(12)
O24 0.0322(18) 0.0122(14) 0.0229(15) 0.0009(12) 0.0129(13) 0.0035(13)
O25 0.0281(18) 0.0181(16) 0.0280(17) 0.0085(13) 0.0131(14) 0.0095(13)
O26 0.065(3) 0.028(2) 0.035(2) 0.0148(16) 0.0279(19) 0.027(2)
C1 0.032(3) 0.032(3) 0.029(2) 0.013(2) 0.006(2) -0.006(2)
C2 0.061(4) 0.021(2) 0.041(3) 0.005(2) 0.023(3) -0.006(2)
C3A 0.049(4) 0.036(3) 0.022(3) 0.007(2) 0.005(3) -0.008(3)
C4A 0.049(4) 0.036(3) 0.022(3) 0.007(2) 0.005(3) -0.008(3)
C3B 0.049(4) 0.036(3) 0.022(3) 0.007(2) 0.005(3) -0.008(3)
C4B 0.049(4) 0.036(3) 0.022(3) 0.007(2) 0.005(3) -0.008(3)
C9 0.106(7) 0.037(4) 0.044(4) 0.006(3) -0.016(4) -0.033(4)
C10 0.050(4) 0.020(3) 0.075(5) -0.011(3) 0.015(3) -0.008(2)
C11 0.101(6) 0.040(4) 0.037(3) -0.013(3) 0.001(4) 0.020(4)
C12 0.079(6) 0.055(5) 0.085(6) -0.008(4) 0.023(5) 0.008(4)
C13 0.043(3) 0.019(2) 0.026(2) 0.0068(18) 0.002(2) 0.005(2)
C14 0.065(4) 0.036(3) 0.038(3) 0.009(3) -0.014(3) -0.002(3)
C15 0.059(4) 0.028(3) 0.041(3) 0.017(2) 0.011(3) 0.000(3)
C16 0.052(4) 0.030(3) 0.043(3) 0.005(2) 0.007(3) 0.021(3)
C17 0.029(3) 0.029(3) 0.034(3) 0.007(2) 0.003(2) -0.002(2)
C18 0.035(3) 0.056(4) 0.080(5) 0.010(4) 0.007(3) -0.013(3)
C19 0.061(4) 0.030(3) 0.048(3) -0.003(3) 0.006(3) -0.001(3)
C20 0.045(4) 0.036(3) 0.045(3) 0.008(3) -0.013(3) 0.000(3)
C21 0.046(3) 0.028(3) 0.032(3) 0.001(2) 0.020(2) 0.014(2)
C22 0.107(6) 0.042(4) 0.049(4) 0.015(3) 0.056(4) 0.030(4)
C23 0.041(3) 0.039(3) 0.057(4) -0.008(3) 0.020(3) 0.002(3)
C24 0.055(4) 0.041(3) 0.040(3) -0.009(3) 0.010(3) 0.003(3)
C25 0.019(2) 0.025(2) 0.037(3) 0.000(2) 0.005(2) -0.0008(19)
C26 0.042(3) 0.046(4) 0.059(4) -0.020(3) 0.020(3) -0.022(3)
C27 0.026(3) 0.036(3) 0.093(5) 0.014(3) 0.010(3) 0.009(2)
C28 0.031(3) 0.058(4) 0.044(3) 0.015(3) 0.010(2) -0.010(3)
C29 0.068(4) 0.030(3) 0.024(3) 0.007(2) -0.014(3) -0.010(3)
C30A 0.082(6) 0.047(4) 0.018(3) 0.002(3) -0.016(3) -0.010(3)
C31A 0.082(6) 0.047(4) 0.018(3) 0.002(3) -0.016(3) -0.010(3)
C30B 0.082(6) 0.047(4) 0.018(3) 0.002(3) -0.016(3) -0.010(3)
C31B 0.082(6) 0.047(4) 0.018(3) 0.002(3) -0.016(3) -0.010(3)
C32 0.076(5) 0.034(3) 0.049(4) 0.013(3) -0.002(3) 0.011(3)
C33 0.032(3) 0.019(2) 0.021(2) -0.0068(17) 0.0050(19) -0.0003(19)
C34 0.042(3) 0.021(2) 0.031(3) -0.0054(19) 0.005(2) 0.008(2)
C35 0.042(3) 0.023(2) 0.033(3) -0.010(2) 0.007(2) -0.005(2)
C36 0.036(3) 0.036(3) 0.032(3) -0.005(2) 0.013(2) -0.004(2)
C37 0.032(3) 0.021(2) 0.024(2) -0.0002(18) 0.0022(19) 0.0099(19)
C38 0.057(4) 0.047(4) 0.056(4) 0.005(3) 0.006(3) 0.004(3)
C39 0.025(2) 0.022(2) 0.032(2) 0.0021(19) 0.0092(19) -0.0063(19)
C40 0.031(3) 0.025(3) 0.139(8) 0.008(4) 0.002(4) -0.012(3)
C41A 0.031(16) 0.046(19) 0.06(3) -0.024(17) 0.026(16) -0.012(13)
C42A 0.037(18) 0.020(16) 0.044(15) 0.003(11) -0.003(12) -0.009(12)
C41B 0.044(7) 0.059(8) 0.086(9) -0.031(7) 0.047(7) -0.026(6)
C42B 0.047(8) 0.070(11) 0.067(7) 0.035(6) -0.027(6) -0.036(7)
C43 0.038(3) 0.015(2) 0.026(2) 0.0000(17) 0.014(2) 0.0067(19)
C44 0.049(3) 0.026(3) 0.027(2) -0.002(2) 0.012(2) 0.008(2)
C45 0.033(3) 0.034(3) 0.041(3) -0.004(2) 0.017(2) 0.010(2)
C46 0.045(3) 0.015(2) 0.037(3) -0.0031(19) 0.010(2) 0.002(2)
C47 0.040(3) 0.023(2) 0.026(2) 0.0111(19) 0.016(2) 0.010(2)
C48 0.071(5) 0.049(4) 0.027(3) 0.016(3) 0.018(3) 0.033(3)
C49A 0.027(12) 0.04(2) 0.031(13) 0.009(13) -0.004(9) -0.003(11)
C49B 0.040(5) 0.062(10) 0.041(6) 0.026(6) 0.016(4) 0.024(5)
C50 0.181(10) 0.026(3) 0.045(4) 0.000(3) 0.052(5) -0.022(5)

loop_
_atom_type_symbol
_atom_type_description
_atom_type_scat_dispersion_real
_atom_type_scat_dispersion_imag
_atom_type_scat_source
C C 0.0033 0.0016 'International Tables Vol C Tables 4.2.6.8 and 6.1.1.4'
H H 0.0000 0.0000 'International Tables Vol C Tables 4.2.6.8 and 6.1.1.4'
Al Al 0.0645 0.0514 'International Tables Vol C Tables 4.2.6.8 and 6.1.1.4'
O O 0.0106 0.0060 'International Tables Vol C Tables 4.2.6.8 and 6.1.1.4'
Si Si 0.0817 0.0704 'International Tables Vol C Tables 4.2.6.8 and 6.1.1.4'

loop_
_geom_angle_atom_site_label_1
_geom_angle_atom_site_label_2
_geom_angle_atom_site_label_3
_geom_angle
_geom_angle_site_symmetry_1
_geom_angle_site_symmetry_3
O1 Si1 O25 114.90(17) . .
O1 Si1 O24 112.38(18) . .
O25 Si1 O24 106.18(17) . .
O1 Si1 O23 105.14(16) . .
O25 Si1 O23 112.64(18) . .
O24 Si1 O23 105.31(16) . .
O4 Si2 O2 117.2(2) . .
O4 Si2 O3 120.9(3) . .
O2 Si2 O3 105.98(18) . .
O4 Si2 O5 101.6(3) . .
O2 Si2 O5 108.3(2) . .
O3 Si2 O5 100.9(2) . .
O8 Si3 O10 112.26(18) . .
O8 Si3 O11 106.24(17) . .
O10 Si3 O11 111.2(2) . .
O8 Si3 O9 114.17(19) . .
O10 Si3 O9 107.03(18) . .
O11 Si3 O9 105.76(19) . .
O12 Si4 O14 114.03(18) . .
O12 Si4 O13 106.14(17) . .
O14 Si4 O13 111.65(19) . .
O12 Si4 O15 112.31(18) . .
O14 Si4 O15 107.56(17) . .
O13 Si4 O15 104.81(17) . .
O1 Al1 O2 111.35(15) . .
O1 Al1 O6 113.34(16) . .
O2 Al1 O6 107.82(16) . .
O1 Al1 O19 112.28(16) . .
O2 Al1 O19 106.30(15) . .
O6 Al1 O19 105.29(14) . .
O22 Al2 O18 167.32(15) . .
O22 Al2 O7 90.94(14) . .
O18 Al2 O7 99.20(14) . .
O22 Al2 O6 97.14(14) . .
O18 Al2 O6 89.18(14) . .
O7 Al2 O6 97.15(14) . .
O22 Al2 O17 77.88(13) . .
O18 Al2 O17 94.11(13) . .
O7 Al2 O17 91.79(13) . .
O6 Al2 O17 169.87(14) . .
O22 Al2 O17 90.66(13) . 3_666
O18 Al2 O17 77.96(13) . 3_666
O7 Al2 O17 169.15(14) . 3_666
O6 Al2 O17 93.30(13) . 3_666
O17 Al2 O17 78.06(13) . 3_666
O22 Al2 Al4 36.70(9) . 3_666
O18 Al2 Al4 135.49(11) . 3_666
O7 Al2 Al4 87.80(10) . 3_666
O6 Al2 Al4 133.80(11) . 3_666
O17 Al2 Al4 41.51(9) . 3_666
O17 Al2 Al4 87.08(9) 3_666 3_666
O22 Al2 Al4 131.94(11) . .
O18 Al2 Al4 36.64(9) . .
O7 Al2 Al4 135.33(11) . .
O6 Al2 Al4 90.04(10) . .
O17 Al2 Al4 86.92(9) . .
O17 Al2 Al4 41.37(9) 3_666 .
Al4 Al2 Al4 117.85(5) 3_666 .
O8 Al3 O12 111.20(16) . .
O8 Al3 O16 109.18(15) . .
O12 Al3 O16 113.81(16) . .
O8 Al3 O7 108.08(16) . .
O12 Al3 O7 111.66(15) . .
O16 Al3 O7 102.45(15) . .
O20 Al4 O22 94.19(14) . 3_666
O20 Al4 O18 97.51(15) . .
O22 Al4 O18 92.01(14) 3_666 .
O20 Al4 O19 97.89(14) . .
O22 Al4 O19 167.85(15) 3_666 .
O18 Al4 O19 85.12(13) . .
O20 Al4 O16 94.31(14) . 3_666
O22 Al4 O16 89.14(13) 3_666 3_666
O18 Al4 O16 168.01(15) . 3_666
O19 Al4 O16 91.27(13) . 3_666
O20 Al4 O17 169.41(15) . 3_666
O22 Al4 O17 76.99(13) 3_666 3_666
O18 Al4 O17 77.20(13) . 3_666
O19 Al4 O17 90.86(13) . 3_666
O16 Al4 O17 91.44(13) 3_666 3_666
O20 Al4 Al2 130.23(11) . 3_666
O22 Al4 Al2 36.05(10) 3_666 3_666
O18 Al4 Al2 87.49(10) . 3_666
O19 Al4 Al2 131.87(11) . 3_666
O16 Al4 Al2 86.42(10) 3_666 3_666
O17 Al4 Al2 41.27(8) 3_666 3_666
O20 Al4 Al2 133.24(12) . .
O22 Al4 Al2 84.92(10) 3_666 .
O18 Al4 Al2 36.07(10) . .
O19 Al4 Al2 85.83(10) . .
O16 Al4 Al2 132.34(11) 3_666 .
O17 Al4 Al2 41.18(9) 3_666 .
Al2 Al4 Al2 62.15(5) 3_666 .
Si1 O1 Al1 157.4(2) . .
Si2 O2 Al1 136.0(2) . .
C1 O3 Si2 133.8(3) . .
C5 O4 Si2 125.5(5) . .
C8 C5 C6 113.8(8) . .
C8 C5 C7 115.5(8) . .
C6 C5 C7 113.2(7) . .
C8 C5 O4 111.3(7) . .
C6 C5 O4 103.6(6) . .
C7 C5 O4 97.5(6) . .
C5 C6 H6A 109.5 . .
C5 C6 H6B 109.5 . .
H6A C6 H6B 109.5 . .
C5 C6 H6C 109.5 . .
H6A C6 H6C 109.5 . .
H6B C6 H6C 109.5 . .
C5 C7 H7A 109.5 . .
C5 C7 H7B 109.5 . .
H7A C7 H7B 109.5 . .
C5 C7 H7C 109.5 . .
H7A C7 H7C 109.5 . .
H7B C7 H7C 109.5 . .
C5 C8 H8A 109.5 . .
C5 C8 H8B 109.5 . .
H8A C8 H8B 109.5 . .
C5 C8 H8C 109.5 . .
H8A C8 H8C 109.5 . .
H8B C8 H8C 109.5 . .
C9 O5 Si2 125.6(5) . .
Al1 O6 Al2 119.39(17) . .
Al3 O7 Al2 120.37(17) . .
Si3 O8 Al3 157.6(2) . .
C13 O9 Si3 131.0(3) . .
C17 O10 Si3 131.3(3) . .
C21 O11 Si3 131.6(3) . .
Si4 O12 Al3 148.5(2) . .
C25 O13 Si4 134.1(3) . .
C29 O14 Si4 133.5(3) . .
C33 O15 Si4 128.3(3) . .
Al2 O17 Al2 101.94(13) . 3_666
Al2 O17 Al4 97.22(13) . 3_666
Al2 O17 Al4 97.45(13) 3_666 3_666
Al2 O18 Al4 107.29(15) . .
Al3 O16 Al4 120.59(16) . 3_666
Al1 O19 Al4 123.49(17) . .
C37 O20 Al4 127.6(3) . .
Al2 O22 Al4 107.25(15) . 3_666
C39 O23 Si1 133.4(3) . .
C43 O24 Si1 129.0(3) . .
C47 O25 Si1 133.6(3) . .
H26D O26 H26E 113.9 . .
O3 C1 C3B 110.7(5) . .
O3 C1 C2 112.8(4) . .
C3B C1 C2 114.8(6) . .
O3 C1 C4A 113.7(6) . .
C2 C1 C4A 120.9(7) . .
O3 C1 C4B 102.6(5) . .
C3B C1 C4B 110.9(7) . .
C2 C1 C4B 104.2(5) . .
O3 C1 C3A 98.5(6) . .
C2 C1 C3A 104.6(7) . .
C4A C1 C3A 102.5(9) . .
C1 C2 H2A 109.5 . .
C1 C2 H2B 109.5 . .
H2A C2 H2B 109.5 . .
C1 C2 H2C 109.5 . .
H2A C2 H2C 109.5 . .
H2B C2 H2C 109.5 . .
C1 C3A H3A1 109.5 . .
C1 C3A H3A2 109.5 . .
H3A1 C3A H3A2 109.5 . .
C1 C3A H3A3 109.5 . .
H3A1 C3A H3A3 109.5 . .
H3A2 C3A H3A3 109.5 . .
C1 C4A H4A1 109.5 . .
C1 C4A H4A2 109.5 . .
H4A1 C4A H4A2 109.5 . .
C1 C4A H4A3 109.5 . .
H4A1 C4A H4A3 109.5 . .
H4A2 C4A H4A3 109.5 . .
C1 C3B H3B1 109.5 . .
C1 C3B H3B2 109.5 . .
H3B1 C3B H3B2 109.5 . .
C1 C3B H3B3 109.5 . .
H3B1 C3B H3B3 109.5 . .
H3B2 C3B H3B3 109.5 . .
C1 C4B H4B1 109.5 . .
C1 C4B H4B2 109.5 . .
H4B1 C4B H4B2 109.5 . .
C1 C4B H4B3 109.5 . .
H4B1 C4B H4B3 109.5 . .
H4B2 C4B H4B3 109.5 . .
O5 C9 C10 113.0(7) . .
O5 C9 C11 117.6(6) . .
C10 C9 C11 113.6(6) . .
O5 C9 C12 100.9(6) . .
C10 C9 C12 102.6(6) . .
C11 C9 C12 106.9(7) . .
C9 C10 H10A 109.5 . .
C9 C10 H10B 109.5 . .
H10A C10 H10B 109.5 . .
C9 C10 H10C 109.5 . .
H10A C10 H10C 109.5 . .
H10B C10 H10C 109.5 . .
C9 C11 H11A 109.5 . .
C9 C11 H11B 109.5 . .
H11A C11 H11B 109.5 . .
C9 C11 H11C 109.5 . .
H11A C11 H11C 109.5 . .
H11B C11 H11C 109.5 . .
C9 C12 H12A 109.5 . .
C9 C12 H12B 109.5 . .
H12A C12 H12B 109.5 . .
C9 C12 H12C 109.5 . .
H12A C12 H12C 109.5 . .
H12B C12 H12C 109.5 . .
O9 C13 C16 110.2(4) . .
O9 C13 C15 108.8(4) . .
C16 C13 C15 111.3(5) . .
O9 C13 C14 104.9(4) . .
C16 C13 C14 111.6(5) . .
C15 C13 C14 109.8(5) . .
C13 C14 H14A 109.5 . .
C13 C14 H14B 109.5 . .
H14A C14 H14B 109.5 . .
C13 C14 H14C 109.5 . .
H14A C14 H14C 109.5 . .
H14B C14 H14C 109.5 . .
C13 C15 H15A 109.5 . .
C13 C15 H15B 109.5 . .
H15A C15 H15B 109.5 . .
C13 C15 H15C 109.5 . .
H15A C15 H15C 109.5 . .
H15B C15 H15C 109.5 . .
C13 C16 H16A 109.5 . .
C13 C16 H16B 109.5 . .
H16A C16 H16B 109.5 . .
C13 C16 H16C 109.5 . .
H16A C16 H16C 109.5 . .
H16B C16 H16C 109.5 . .
O10 C17 C18 105.5(5) . .
O10 C17 C20 110.8(4) . .
C18 C17 C20 110.8(5) . .
O10 C17 C19 107.3(4) . .
C18 C17 C19 111.1(5) . .
C20 C17 C19 111.1(5) . .
C17 C18 H18A 109.5 . .
C17 C18 H18B 109.5 . .
H18A C18 H18B 109.5 . .
C17 C18 H18C 109.5 . .
H18A C18 H18C 109.5 . .
H18B C18 H18C 109.5 . .
C17 C19 H19A 109.5 . .
C17 C19 H19B 109.5 . .
H19A C19 H19B 109.5 . .
C17 C19 H19C 109.5 . .
H19A C19 H19C 109.5 . .
H19B C19 H19C 109.5 . .
C17 C20 H20A 109.5 . .
C17 C20 H20B 109.5 . .
H20A C20 H20B 109.5 . .
C17 C20 H20C 109.5 . .
H20A C20 H20C 109.5 . .
H20B C20 H20C 109.5 . .
O11 C21 C23 107.6(5) . .
O11 C21 C22 112.2(4) . .
C23 C21 C22 110.7(6) . .
O11 C21 C24 105.8(5) . .
C23 C21 C24 110.5(5) . .
C22 C21 C24 109.9(5) . .
C21 C22 H22A 109.5 . .
C21 C22 H22B 109.5 . .
H22A C22 H22B 109.5 . .
C21 C22 H22C 109.5 . .
H22A C22 H22C 109.5 . .
H22B C22 H22C 109.5 . .
C21 C23 H23A 109.5 . .
C21 C23 H23B 109.5 . .
H23A C23 H23B 109.5 . .
C21 C23 H23C 109.5 . .
H23A C23 H23C 109.5 . .
H23B C23 H23C 109.5 . .
C21 C24 H24A 109.5 . .
C21 C24 H24B 109.5 . .
H24A C24 H24B 109.5 . .
C21 C24 H24C 109.5 . .
H24A C24 H24C 109.5 . .
H24B C24 H24C 109.5 . .
O13 C25 C27 106.1(4) . .
O13 C25 C28 107.3(4) . .
C27 C25 C28 111.5(5) . .
O13 C25 C26 111.7(4) . .
C27 C25 C26 110.8(5) . .
C28 C25 C26 109.4(5) . .
C25 C26 H26A 109.5 . .
C25 C26 H26B 109.5 . .
H26A C26 H26B 109.5 . .
C25 C26 H26C 109.5 . .
H26A C26 H26C 109.5 . .
H26B C26 H26C 109.5 . .
C25 C27 H27A 109.5 . .
C25 C27 H27B 109.5 . .
H27A C27 H27B 109.5 . .
C25 C27 H27C 109.5 . .
H27A C27 H27C 109.5 . .
H27B C27 H27C 109.5 . .
C25 C28 H28A 109.5 . .
C25 C28 H28B 109.5 . .
H28A C28 H28B 109.5 . .
C25 C28 H28C 109.5 . .
H28A C28 H28C 109.5 . .
H28B C28 H28C 109.5 . .
O14 C29 C30A 110.2(6) . .
O14 C29 C32 111.8(5) . .
C30A C29 C32 113.9(7) . .
O14 C29 C31B 108.1(8) . .
C32 C29 C31B 125.5(10) . .
O14 C29 C31A 103.7(5) . .
C30A C29 C31A 113.5(7) . .
C32 C29 C31A 103.1(7) . .
O14 C29 C30B 101.4(8) . .
C32 C29 C30B 102.2(9) . .
C31B C29 C30B 104.8(12) . .
C29 C30A H30A 109.5 . .
C29 C30A H30B 109.5 . .
H30A C30A H30B 109.5 . .
C29 C30A H30C 109.5 . .
H30A C30A H30C 109.5 . .
H30B C30A H30C 109.5 . .
C29 C31A H31A 109.5 . .
C29 C31A H31B 109.5 . .
H31A C31A H31B 109.5 . .
C29 C31A H31C 109.5 . .
H31A C31A H31C 109.5 . .
H31B C31A H31C 109.5 . .
C29 C30B H30D 109.5 . .
C29 C30B H30E 109.5 . .
H30D C30B H30E 109.5 . .
C29 C30B H30F 109.5 . .
H30D C30B H30F 109.5 . .
H30E C30B H30F 109.5 . .
C29 C31B H31D 109.5 . .
C29 C31B H31E 109.5 . .
H31D C31B H31E 109.5 . .
C29 C31B H31F 109.5 . .
H31D C31B H31F 109.5 . .
H31E C31B H31F 109.5 . .
C29 C32 H32A 109.5 . .
C29 C32 H32B 109.5 . .
H32A C32 H32B 109.5 . .
C29 C32 H32C 109.5 . .
H32A C32 H32C 109.5 . .
H32B C32 H32C 109.5 . .
O15 C33 C34 106.1(4) . .
O15 C33 C36 110.6(4) . .
C34 C33 C36 110.2(5) . .
O15 C33 C35 107.6(4) . .
C34 C33 C35 110.4(4) . .
C36 C33 C35 111.8(4) . .
C33 C34 H34A 109.5 . .
C33 C34 H34B 109.5 . .
H34A C34 H34B 109.5 . .
C33 C34 H34C 109.5 . .
H34A C34 H34C 109.5 . .
H34B C34 H34C 109.5 . .
C33 C35 H35A 109.5 . .
C33 C35 H35B 109.5 . .
H35A C35 H35B 109.5 . .
C33 C35 H35C 109.5 . .
H35A C35 H35C 109.5 . .
H35B C35 H35C 109.5 . .
C33 C36 H36A 109.5 . .
C33 C36 H36B 109.5 . .
H36A C36 H36B 109.5 . .
C33 C36 H36C 109.5 . .
H36A C36 H36C 109.5 . .
H36B C36 H36C 109.5 . .
O21 C37 O20 124.9(5) . .
O21 C37 C38 117.7(5) . .
O20 C37 C38 117.5(5) . .
C37 C38 H38A 109.5 . .
C37 C38 H38B 109.5 . .
H38A C38 H38B 109.5 . .
C37 C38 H38C 109.5 . .
H38A C38 H38C 109.5 . .
H38B C38 H38C 109.5 . .
O23 C39 C40 104.8(4) . .
O23 C39 C42B 107.9(6) . .
C40 C39 C42B 112.4(11) . .
O23 C39 C41A 113.3(13) . .
C40 C39 C41A 133(2) . .
O23 C39 C41B 110.7(5) . .
C40 C39 C41B 106.8(10) . .
C42B C39 C41B 113.9(9) . .
O23 C39 C42A 108.2(15) . .
C40 C39 C42A 87.5(17) . .
C41A C39 C42A 105(2) . .
C39 C40 H40A 109.5 . .
C39 C40 H40B 109.5 . .
H40A C40 H40B 109.5 . .
C39 C40 H40C 109.5 . .
H40A C40 H40C 109.5 . .
H40B C40 H40C 109.5 . .
C39 C41A H41A 109.5 . .
C39 C41A H41B 109.5 . .
H41A C41A H41B 109.5 . .
C39 C41A H41C 109.5 . .
H41A C41A H41C 109.5 . .
H41B C41A H41C 109.5 . .
C39 C42A H42A 109.5 . .
C39 C42A H42B 109.5 . .
H42A C42A H42B 109.5 . .
C39 C42A H42C 109.5 . .
H42A C42A H42C 109.5 . .
H42B C42A H42C 109.5 . .
C39 C41B H41D 109.5 . .
C39 C41B H41E 109.5 . .
H41D C41B H41E 109.5 . .
C39 C41B H41F 109.5 . .
H41D C41B H41F 109.5 . .
H41E C41B H41F 109.5 . .
C39 C42B H42D 109.5 . .
C39 C42B H42E 109.5 . .
H42D C42B H42E 109.5 . .
C39 C42B H42F 109.5 . .
H42D C42B H42F 109.5 . .
H42E C42B H42F 109.5 . .
O24 C43 C45 108.7(4) . .
O24 C43 C46 110.6(4) . .
C45 C43 C46 111.2(4) . .
O24 C43 C44 105.2(4) . .
C45 C43 C44 111.3(4) . .
C46 C43 C44 109.6(4) . .
C43 C44 H44A 109.5 . .
C43 C44 H44B 109.5 . .
H44A C44 H44B 109.5 . .
C43 C44 H44C 109.5 . .
H44A C44 H44C 109.5 . .
H44B C44 H44C 109.5 . .
C43 C45 H45A 109.5 . .
C43 C45 H45B 109.5 . .
H45A C45 H45B 109.5 . .
C43 C45 H45C 109.5 . .
H45A C45 H45C 109.5 . .
H45B C45 H45C 109.5 . .
C43 C46 H46A 109.5 . .
C43 C46 H46B 109.5 . .
H46A C46 H46B 109.5 . .
C43 C46 H46C 109.5 . .
H46A C46 H46C 109.5 . .
H46B C46 H46C 109.5 . .
O25 C47 C49B 105.8(5) . .
O25 C47 C48 110.8(4) . .
C49B C47 C48 117.0(8) . .
O25 C47 C50 107.6(5) . .
C49B C47 C50 106.8(9) . .
C48 C47 C50 108.3(6) . .
O25 C47 C49A 104.1(9) . .
C48 C47 C49A 89.4(16) . .
C50 C47 C49A 134.6(14) . .
C47 C48 H48A 109.5 . .
C47 C48 H48B 109.5 . .
H48A C48 H48B 109.5 . .
C47 C48 H48C 109.5 . .
H48A C48 H48C 109.5 . .
H48B C48 H48C 109.5 . .
C47 C49A H49A 109.5 . .
C47 C49A H49B 109.5 . .
H49A C49A H49B 109.5 . .
C47 C49A H49C 109.5 . .
H49A C49A H49C 109.5 . .
H49B C49A H49C 109.5 . .
C47 C49B H49D 109.5 . .
C47 C49B H49E 109.5 . .
H49D C49B H49E 109.5 . .
C47 C49B H49F 109.5 . .
H49D C49B H49F 109.5 . .
H49E C49B H49F 109.5 . .
C47 C50 H50A 109.5 . .
C47 C50 H50B 109.5 . .
H50A C50 H50B 109.5 . .
C47 C50 H50C 109.5 . .
H50A C50 H50C 109.5 . .
H50B C50 H50C 109.5 . .

loop_
_geom_bond_atom_site_label_1
_geom_bond_atom_site_label_2
_geom_bond_distance
_geom_bond_site_symmetry_2
Si1 O1 1.585(3) .
Si1 O25 1.624(3) .
Si1 O24 1.640(3) .
Si1 O23 1.642(3) .
Si2 O4 1.563(5) .
Si2 O2 1.577(3) .
Si2 O3 1.628(4) .
Si2 O5 1.771(6) .
Si3 O8 1.590(3) .
Si3 O10 1.621(4) .
Si3 O11 1.633(3) .
Si3 O9 1.635(4) .
Si4 O12 1.588(3) .
Si4 O14 1.621(3) .
Si4 O13 1.637(4) .
Si4 O15 1.642(3) .
Al1 O1 1.714(3) .
Al1 O2 1.725(3) .
Al1 O6 1.797(3) .
Al1 O19 1.800(3) .
Al2 O22 1.841(3) .
Al2 O18 1.847(3) .
Al2 O7 1.856(3) .
Al2 O6 1.884(3) .
Al2 O17 1.987(3) .
Al2 O17 1.989(3) 3_666
Al2 Al4 2.9887(17) 3_666
Al2 Al4 2.9951(17) .
Al3 O8 1.705(3) .
Al3 O12 1.728(3) .
Al3 O16 1.792(3) .
Al3 O7 1.798(3) .
Al4 O20 1.853(3) .
Al4 O22 1.870(3) 3_666
Al4 O18 1.872(3) .
Al4 O19 1.893(3) .
Al4 O16 1.903(3) 3_666
Al4 O17 1.996(3) 3_666
Al4 Al2 2.9887(17) 3_666
O3 C1 1.438(6) .
O4 C5 1.555(9) .
C5 C8 1.366(12) .
C5 C6 1.478(10) .
C5 C7 1.496(11) .
C6 H6A 0.9800 .
C6 H6B 0.9800 .
C6 H6C 0.9800 .
C7 H7A 0.9800 .
C7 H7B 0.9800 .
C7 H7C 0.9800 .
C8 H8A 0.9800 .
C8 H8B 0.9800 .
C8 H8C 0.9800 .
O5 C9 1.374(8) .
O9 C13 1.448(6) .
O10 C17 1.455(6) .
O11 C21 1.456(6) .
O13 C25 1.445(6) .
O14 C29 1.444(6) .
O15 C33 1.461(5) .
O17 Al2 1.989(3) 3_666
O17 Al4 1.997(3) 3_666
O16 Al4 1.903(3) 3_666
O20 C37 1.303(6) .
O21 C37 1.227(7) .
O22 Al4 1.870(3) 3_666
O23 C39 1.443(6) .
O24 C43 1.454(5) .
O25 C47 1.445(5) .
O26 H26D 0.7376 .
O26 H26E 0.7752 .
C1 C3B 1.466(10) .
C1 C2 1.507(7) .
C1 C4A 1.521(12) .
C1 C4B 1.557(10) .
C1 C3A 1.588(13) .
C2 H2A 0.9800 .
C2 H2B 0.9800 .
C2 H2C 0.9800 .
C3A H3A1 0.9800 .
C3A H3A2 0.9800 .
C3A H3A3 0.9800 .
C4A H4A1 0.9800 .
C4A H4A2 0.9800 .
C4A H4A3 0.9800 .
C3B H3B1 0.9800 .
C3B H3B2 0.9800 .
C3B H3B3 0.9800 .
C4B H4B1 0.9800 .
C4B H4B2 0.9800 .
C4B H4B3 0.9800 .
C9 C10 1.495(9) .
C9 C11 1.500(10) .
C9 C12 1.661(13) .
C10 H10A 0.9800 .
C10 H10B 0.9800 .
C10 H10C 0.9800 .
C11 H11A 0.9800 .
C11 H11B 0.9800 .
C11 H11C 0.9800 .
C12 H12A 0.9800 .
C12 H12B 0.9800 .
C12 H12C 0.9800 .
C13 C16 1.507(8) .
C13 C15 1.518(8) .
C13 C14 1.522(8) .
C14 H14A 0.9800 .
C14 H14B 0.9800 .
C14 H14C 0.9800 .
C15 H15A 0.9800 .
C15 H15B 0.9800 .
C15 H15C 0.9800 .
C16 H16A 0.9800 .
C16 H16B 0.9800 .
C16 H16C 0.9800 .
C17 C18 1.506(8) .
C17 C20 1.514(7) .
C17 C19 1.519(8) .
C18 H18A 0.9800 .
C18 H18B 0.9800 .
C18 H18C 0.9800 .
C19 H19A 0.9800 .
C19 H19B 0.9800 .
C19 H19C 0.9800 .
C20 H20A 0.9800 .
C20 H20B 0.9800 .
C20 H20C 0.9800 .
C21 C23 1.510(9) .
C21 C22 1.522(8) .
C21 C24 1.531(9) .
C22 H22A 0.9800 .
C22 H22B 0.9800 .
C22 H22C 0.9800 .
C23 H23A 0.9800 .
C23 H23B 0.9800 .
C23 H23C 0.9800 .
C24 H24A 0.9800 .
C24 H24B 0.9800 .
C24 H24C 0.9800 .
C25 C27 1.511(7) .
C25 C28 1.515(8) .
C25 C26 1.536(8) .
C26 H26A 0.9800 .
C26 H26B 0.9800 .
C26 H26C 0.9800 .
C27 H27A 0.9800 .
C27 H27B 0.9800 .
C27 H27C 0.9800 .
C28 H28A 0.9800 .
C28 H28B 0.9800 .
C28 H28C 0.9800 .
C29 C30A 1.478(11) .
C29 C32 1.503(9) .
C29 C31B 1.510(13) .
C29 C31A 1.553(11) .
C29 C30B 1.562(14) .
C30A H30A 0.9800 .
C30A H30B 0.9800 .
C30A H30C 0.9800 .
C31A H31A 0.9800 .
C31A H31B 0.9800 .
C31A H31C 0.9800 .
C30B H30D 0.9800 .
C30B H30E 0.9800 .
C30B H30F 0.9800 .
C31B H31D 0.9800 .
C31B H31E 0.9800 .
C31B H31F 0.9800 .
C32 H32A 0.9800 .
C32 H32B 0.9800 .
C32 H32C 0.9800 .
C33 C34 1.508(7) .
C33 C36 1.512(7) .
C33 C35 1.527(7) .
C34 H34A 0.9800 .
C34 H34B 0.9800 .
C34 H34C 0.9800 .
C35 H35A 0.9800 .
C35 H35B 0.9800 .
C35 H35C 0.9800 .
C36 H36A 0.9800 .
C36 H36B 0.9800 .
C36 H36C 0.9800 .
C37 C38 1.471(9) .
C38 H38A 0.9800 .
C38 H38B 0.9800 .
C38 H38C 0.9800 .
C39 C40 1.506(8) .
C39 C42B 1.506(9) .
C39 C41A 1.515(15) .
C39 C41B 1.516(9) .
C39 C42A 1.525(16) .
C40 H40A 0.9800 .
C40 H40B 0.9800 .
C40 H40C 0.9800 .
C41A H41A 0.9800 .
C41A H41B 0.9800 .
C41A H41C 0.9800 .
C42A H42A 0.9800 .
C42A H42B 0.9800 .
C42A H42C 0.9800 .
C41B H41D 0.9800 .
C41B H41E 0.9800 .
C41B H41F 0.9800 .
C42B H42D 0.9800 .
C42B H42E 0.9800 .
C42B H42F 0.9800 .
C43 C45 1.517(7) .
C43 C46 1.527(7) .
C43 C44 1.532(7) .
C44 H44A 0.9800 .
C44 H44B 0.9800 .
C44 H44C 0.9800 .
C45 H45A 0.9800 .
C45 H45B 0.9800 .
C45 H45C 0.9800 .
C46 H46A 0.9800 .
C46 H46B 0.9800 .
C46 H46C 0.9800 .
C47 C49B 1.477(10) .
C47 C48 1.492(7) .
C47 C50 1.523(9) .
C47 C49A 1.67(2) .
C48 H48A 0.9800 .
C48 H48B 0.9800 .
C48 H48C 0.9800 .
C49A H49A 0.9800 .
C49A H49B 0.9800 .
C49A H49C 0.9800 .
C49B H49D 0.9800 .
C49B H49E 0.9800 .
C49B H49F 0.9800 .
C50 H50A 0.9800 .
C50 H50B 0.9800 .
C50 H50C 0.9800 .

loop_
_geom_torsion_atom_site_label_1
_geom_torsion_atom_site_label_2
_geom_torsion_atom_site_label_3
_geom_torsion_atom_site_label_4
_geom_torsion
_geom_torsion_site_symmetry_1
_geom_torsion_site_symmetry_4
O25 Si1 O1 Al1 122.6(5) . .
O24 Si1 O1 Al1 -115.8(6) . .
O23 Si1 O1 Al1 -1.8(6) . .
O2 Al1 O1 Si1 -176.6(5) . .
O6 Al1 O1 Si1 61.7(6) . .
O19 Al1 O1 Si1 -57.5(6) . .
O4 Si2 O2 Al1 152.3(3) . .
O3 Si2 O2 Al1 13.9(4) . .
O5 Si2 O2 Al1 -93.7(3) . .
O1 Al1 O2 Si2 89.2(3) . .
O6 Al1 O2 Si2 -145.9(3) . .
O19 Al1 O2 Si2 -33.4(3) . .
O4 Si2 O3 C1 47.2(5) . .
O2 Si2 O3 C1 -176.3(4) . .
O5 Si2 O3 C1 -63.5(5) . .
O2 Si2 O4 C5 -48.9(6) . .
O3 Si2 O4 C5 83.0(6) . .
O5 Si2 O4 C5 -166.7(5) . .
Si2 O4 C5 C8 -34.5(9) . .
Si2 O4 C5 C6 88.1(7) . .
Si2 O4 C5 C7 -155.7(5) . .
O4 Si2 O5 C9 36.0(6) . .
O2 Si2 O5 C9 -88.0(6) . .
O3 Si2 O5 C9 161.0(6) . .
O1 Al1 O6 Al2 -80.4(2) . .
O2 Al1 O6 Al2 155.84(18) . .
O19 Al1 O6 Al2 42.7(2) . .
O22 Al2 O6 Al1 -157.40(18) . .
O18 Al2 O6 Al1 11.6(2) . .
O7 Al2 O6 Al1 110.74(19) . .
O17 Al2 O6 Al1 -97.5(8) . .
O17 Al2 O6 Al1 -66.3(2) 3_666 .
Al4 Al2 O6 Al1 -155.44(12) 3_666 .
Al4 Al2 O6 Al1 -25.06(18) . .
O8 Al3 O7 Al2 166.14(18) . .
O12 Al3 O7 Al2 -71.2(2) . .
O16 Al3 O7 Al2 50.9(2) . .
O22 Al2 O7 Al3 6.7(2) . .
O18 Al2 O7 Al3 -165.61(18) . .
O6 Al2 O7 Al3 104.07(19) . .
O17 Al2 O7 Al3 -71.15(19) . .
O17 Al2 O7 Al3 -91.7(8) 3_666 .
Al4 Al2 O7 Al3 -29.82(17) 3_666 .
Al4 Al2 O7 Al3 -158.59(11) . .
O10 Si3 O8 Al3 170.2(5) . .
O11 Si3 O8 Al3 -68.0(6) . .
O9 Si3 O8 Al3 48.2(6) . .
O12 Al3 O8 Si3 -7.7(6) . .
O16 Al3 O8 Si3 -134.1(5) . .
O7 Al3 O8 Si3 115.2(6) . .
O8 Si3 O9 C13 78.3(5) . .
O10 Si3 O9 C13 -46.5(5) . .
O11 Si3 O9 C13 -165.2(4) . .
O8 Si3 O10 C17 31.1(5) . .
O11 Si3 O10 C17 -87.8(5) . .
O9 Si3 O10 C17 157.1(4) . .
O8 Si3 O11 C21 -178.9(5) . .
O10 Si3 O11 C21 -56.4(5) . .
O9 Si3 O11 C21 59.5(5) . .
O14 Si4 O12 Al3 -168.7(4) . .
O13 Si4 O12 Al3 67.9(4) . .
O15 Si4 O12 Al3 -46.0(5) . .
O8 Al3 O12 Si4 142.1(4) . .
O16 Al3 O12 Si4 -94.1(4) . .
O7 Al3 O12 Si4 21.3(5) . .
O12 Si4 O13 C25 -179.9(4) . .
O14 Si4 O13 C25 55.3(5) . .
O15 Si4 O13 C25 -60.8(4) . .
O12 Si4 O14 C29 -36.1(6) . .
O13 Si4 O14 C29 84.1(5) . .
O15 Si4 O14 C29 -161.4(5) . .
O12 Si4 O15 C33 -91.8(4) . .
O14 Si4 O15 C33 34.5(4) . .
O13 Si4 O15 C33 153.5(4) . .
O22 Al2 O18 Al4 29.0(7) . .
O7 Al2 O18 Al4 171.72(15) . .
O6 Al2 O18 Al4 -91.17(16) . .
O17 Al2 O18 Al4 79.23(16) . .
O17 Al2 O18 Al4 2.38(14) 3_666 .
Al4 Al2 O18 Al4 75.45(19) 3_666 .
O20 Al4 O18 Al2 -173.05(15) . .
O22 Al4 O18 Al2 -78.56(16) 3_666 .
O19 Al4 O18 Al2 89.61(16) . .
O16 Al4 O18 Al2 16.8(7) 3_666 .
O17 Al4 O18 Al2 -2.38(14) 3_666 .
Al2 Al4 O18 Al2 -42.78(14) 3_666 .
O8 Al3 O16 Al4 -163.96(18) . 3_666
O12 Al3 O16 Al4 71.1(2) . 3_666
O7 Al3 O16 Al4 -49.6(2) . 3_666
O1 Al1 O19 Al4 80.5(2) . .
O2 Al1 O19 Al4 -157.56(19) . .
O6 Al1 O19 Al4 -43.3(2) . .
O20 Al4 O19 Al1 -109.2(2) . .
O22 Al4 O19 Al1 64.4(8) 3_666 .
O18 Al4 O19 Al1 -12.3(2) . .
O16 Al4 O19 Al1 156.2(2) 3_666 .
O17 Al4 O19 Al1 64.8(2) 3_666 .
Al2 Al4 O19 Al1 69.9(2) 3_666 .
Al2 Al4 O19 Al1 23.88(19) . .
O22 Al4 O20 C37 113.1(4) 3_666 .
O18 Al4 O20 C37 -154.4(4) . .
O19 Al4 O20 C37 -68.3(4) . .
O16 Al4 O20 C37 23.6(4) 3_666 .
O17 Al4 O20 C37 146.3(7) 3_666 .
Al2 Al4 O20 C37 112.6(4) 3_666 .
Al2 Al4 O20 C37 -160.0(3) . .
O18 Al2 O22 Al4 58.2(7) . 3_666
O7 Al2 O22 Al4 -85.04(16) . 3_666
O6 Al2 O22 Al4 177.63(15) . 3_666
O17 Al2 O22 Al4 6.59(14) . 3_666
O17 Al2 O22 Al4 84.22(15) 3_666 3_666
Al4 Al2 O22 Al4 81.11(18) . 3_666
O1 Si1 O23 C39 173.6(4) . .
O25 Si1 O23 C39 47.8(4) . .
O24 Si1 O23 C39 -67.5(4) . .
O1 Si1 O24 C43 -88.3(4) . .
O25 Si1 O24 C43 38.1(4) . .
O23 Si1 O24 C43 157.8(4) . .
O1 Si1 O25 C47 -30.8(5) . .
O24 Si1 O25 C47 -155.6(4) . .
O23 Si1 O25 C47 89.6(5) . .
Si2 O3 C1 C3B -141.8(6) . .
Si2 O3 C1 C2 -11.7(7) . .
Si2 O3 C1 C4A 130.8(8) . .
Si2 O3 C1 C4B 99.8(6) . .
Si2 O3 C1 C3A -121.5(8) . .
Si2 O5 C9 C10 -92.7(7) . .
Si2 O5 C9 C11 42.7(11) . .
Si2 O5 C9 C12 158.4(5) . .
Si3 O9 C13 C16 -45.4(7) . .
Si3 O9 C13 C15 77.0(5) . .
Si3 O9 C13 C14 -165.6(4) . .
Si3 O10 C17 C18 158.0(4) . .
Si3 O10 C17 C20 38.0(7) . .
Si3 O10 C17 C19 -83.5(5) . .
Si3 O11 C21 C23 109.2(5) . .
Si3 O11 C21 C22 -12.8(8) . .
Si3 O11 C21 C24 -132.6(4) . .
Si4 O13 C25 C27 -131.4(5) . .
Si4 O13 C25 C28 109.3(5) . .
Si4 O13 C25 C26 -10.6(7) . .
Si4 O14 C29 C30A 110.1(7) . .
Si4 O14 C29 C32 -17.7(8) . .
Si4 O14 C29 C31B -159.7(11) . .
Si4 O14 C29 C31A -128.1(7) . .
Si4 O14 C29 C30B 90.5(9) . .
Si4 O15 C33 C34 159.2(3) . .
Si4 O15 C33 C36 39.7(6) . .
Si4 O15 C33 C35 -82.6(5) . .
Al4 O20 C37 O21 5.0(7) . .
Al4 O20 C37 C38 -174.7(4) . .
Si1 O23 C39 C40 158.6(5) . .
Si1 O23 C39 C42B -81.4(12) . .
Si1 O23 C39 C41A 7(3) . .
Si1 O23 C39 C41B 43.9(11) . .
Si1 O23 C39 C42A -109.2(18) . .
Si1 O24 C43 C45 -82.6(5) . .
Si1 O24 C43 C46 39.7(6) . .
Si1 O24 C43 C44 158.0(4) . .
Si1 O25 C47 C49B -159.3(9) . .
Si1 O25 C47 C48 -31.5(7) . .
Si1 O25 C47 C50 86.7(6) . .
Si1 O25 C47 C49A -126.3(17) . .
